data_4516112
loop_
_publ_author_name
'Wheaton, Amelia M.'
'Streep, Michaela E.'
'Ohlhaver, Christopher M.'
'Nicholas, Aaron D.'
'Barnes, Francis H.'
'Patterson, Howard H.'
'Pike, Robert D.'

_publ_section_title
;
 Alkyl Pyridinium Iodocuprate(I) Clusters: Structural Types and Charge
 Transfer Behavior.
;
_journal_issue 11
_journal_name_full 'ACS omega'
_journal_page_first 15281
_journal_page_last 15292
_journal_paper_doi 10.1021/acsomega.8b01986
_journal_volume 3
_journal_year 2018
_chemical_formula_moiety '2(C10 H16 N O), Cu5 I7, C H1.5 N0.5'
_chemical_formula_sum 'C21 H33.5 Cu5 I7 N2.5 O2'
_chemical_formula_weight 1559.00
_space_group_crystal_system monoclinic
_space_group_IT_number 15
_space_group_name_Hall '-C 2yc'
_space_group_name_H-M_alt 'C 1 2/c 1'
_atom_sites_solution_hydrogens geom
_audit_creation_method SHELXL-2014/5
_cell_angle_alpha 90
_cell_angle_beta 129.1920(10)
_cell_angle_gamma 90
_cell_formula_units_Z 8
_cell_length_a 36.7069(9)
_cell_length_b 10.6697(3)
_cell_length_c 24.9824(6)
_cell_measurement_reflns_used 9857
_cell_measurement_temperature 100(2)
_cell_measurement_theta_max 69.51
_cell_measurement_theta_min 3.55
_cell_volume 7583.2(4)
_computing_cell_refinement 'SAINTPLUS (Bruker AXS, 2004)'
_computing_data_collection 'APEX3 (Bruker AXS, 2015)'
_computing_data_reduction SAINTPLUS
_computing_molecular_graphics 'SHELXLE (Hubschle, 2011)'
_computing_publication_material 'Mercury 3.7 (CCDC, 2016)'
_computing_structure_refinement 'SHELXL-2014/5 (Sheldrick, 2014)'
_computing_structure_solution 'SHELXS97 (Sheldrick, 1997)'
_diffrn_ambient_temperature 100(2)
_diffrn_measured_fraction_theta_full 0.983
_diffrn_measured_fraction_theta_max 0.983
_diffrn_measurement_device_type 'Bruker SMART APEX II CCD'
_diffrn_measurement_method '\w and \y'
_diffrn_radiation_monochromator 'multi-layer optics'
_diffrn_radiation_source Imus
_diffrn_radiation_type CuK\a
_diffrn_radiation_wavelength 1.54178
_diffrn_reflns_av_R_equivalents 0.0785
_diffrn_reflns_av_unetI/netI 0.0520
_diffrn_reflns_Laue_measured_fraction_full 0.983
_diffrn_reflns_Laue_measured_fraction_max 0.983
_diffrn_reflns_limit_h_max 43
_diffrn_reflns_limit_h_min -43
_diffrn_reflns_limit_k_max 12
_diffrn_reflns_limit_k_min -11
_diffrn_reflns_limit_l_max 29
_diffrn_reflns_limit_l_min -29
_diffrn_reflns_number 38249
_diffrn_reflns_point_group_measured_fraction_full 0.983
_diffrn_reflns_point_group_measured_fraction_max 0.983
_diffrn_reflns_theta_full 67.000
_diffrn_reflns_theta_max 66.999
_diffrn_reflns_theta_min 3.107
_exptl_absorpt_coefficient_mu 48.022
_exptl_absorpt_correction_T_max 0.2828
_exptl_absorpt_correction_T_min 0.0102
_exptl_absorpt_correction_type numerical
_exptl_absorpt_process_details 'SADABS (Sheldrick, 2004)'
_exptl_crystal_colour orange
_exptl_crystal_density_diffrn 2.731
_exptl_crystal_description needle
_exptl_crystal_F_000 5672
_exptl_crystal_size_max 0.41
_exptl_crystal_size_mid 0.02
_exptl_crystal_size_min 0.02
_refine_diff_density_max 1.394
_refine_diff_density_min -1.401
_refine_diff_density_rms 0.196
_refine_ls_extinction_method none
_refine_ls_goodness_of_fit_ref 1.023
_refine_ls_hydrogen_treatment constr
_refine_ls_matrix_type full
_refine_ls_number_parameters 451
_refine_ls_number_reflns 6646
_refine_ls_number_restraints 364
_refine_ls_restrained_S_all 1.004
_refine_ls_R_factor_all 0.0400
_refine_ls_R_factor_gt 0.0356
_refine_ls_shift/su_max 0.001
_refine_ls_shift/su_mean 0.000
_refine_ls_structure_factor_coef Fsqd
_refine_ls_weighting_details 'w=1/[\s^2^(Fo^2^)+(0.0359P)^2^+73.2047P] where P=(Fo^2^+2Fc^2^)/3'
_refine_ls_weighting_scheme calc
_refine_ls_wR_factor_gt 0.0878
_refine_ls_wR_factor_ref 0.0907
_reflns_Friedel_coverage 0.000
_reflns_number_gt 5996
_reflns_number_total 6646
_reflns_threshold_expression 'I > 2\s(I)'
_cod_data_source_file ao8b01986_si_002.cif
_cod_data_source_block cu_RDP671_0m_a
_cod_original_cell_volume 7583.2(3)
_cod_original_sg_symbol_H-M 'C 2/c'
_cod_original_formula_sum 'C21 H33.50 Cu5 I7 N2.50 O2'
_cod_database_code 4516112
_shelx_space_group_comment
;
The symmetry employed for this shelxl refinement is uniquely defined
by the following loop, which should always be used as a source of
symmetry information in preference to the above space-group names.
They are only intended as comments.
;
_shelxl_version_number 2014/5

loop_
_space_group_symop_operation_xyz
'x, y, z'
'-x, y, -z+1/2'
'x+1/2, y+1/2, z'
'-x+1/2, y+1/2, -z+1/2'
'-x, -y, -z'
'x, -y, z-1/2'
'-x+1/2, -y+1/2, -z'
'x+1/2, -y+1/2, z-1/2'

loop_
_atom_site_label
_atom_site_type_symbol
_atom_site_fract_x
_atom_site_fract_y
_atom_site_fract_z
_atom_site_U_iso_or_equiv
_atom_site_adp_type
_atom_site_occupancy
_atom_site_site_symmetry_order
_atom_site_calc_flag
_atom_site_refinement_flags_posn
_atom_site_refinement_flags_adp
_atom_site_refinement_flags_occupancy
_atom_site_disorder_assembly
_atom_site_disorder_group
I6A I 0.42346(9) 0.5957(6) 0.30067(16) 0.0372(5) Uani 0.86(2) 1 d . U P A 1
I6B I 0.4199(3) 0.646(4) 0.2939(4) 0.032(4) Uani 0.14(2) 1 d . U P A 2
I1 I 0.31117(2) 1.22125(4) 0.36806(2) 0.02747(11) Uani 1 1 d . U . . .
I2 I 0.16717(2) 1.33507(4) 0.18488(2) 0.03212(12) Uani 1 1 d . U . . .
I3 I 0.20481(2) 0.95932(4) 0.27642(2) 0.02624(11) Uani 1 1 d . U . . .
I4 I 0.24879(2) 1.09654(4) 0.16099(2) 0.02757(11) Uani 1 1 d . U . . .
I5 I 0.29411(2) 0.78972(4) 0.10819(2) 0.03407(12) Uani 1 1 d . U . . .
I7 I 0.40207(2) 0.52764(4) 0.45785(2) 0.03153(12) Uani 1 1 d . U . . .
Cu1 Cu 0.31639(3) 1.46059(9) 0.34817(5) 0.0295(2) Uani 1 1 d . U . . .
Cu2 Cu 0.23259(4) 1.15708(10) 0.24670(5) 0.0309(2) Uani 1 1 d . U . . .
Cu3 Cu 0.26534(4) 0.85263(10) 0.17760(5) 0.0304(2) Uani 1 1 d . U . . .
Cu4 Cu 0.33405(4) 0.67560(13) 0.22095(6) 0.0460(3) Uani 1 1 d . U . . .
Cu5 Cu 0.37285(4) 0.60491(13) 0.34110(6) 0.0466(3) Uani 1 1 d . U . . .
O1 O 0.3239(2) 0.8788(5) 0.4939(3) 0.0531(15) Uani 1 1 d . U . . .
C1A C 0.3246(18) 0.666(4) 0.512(3) 0.022(7) Uani 0.40(6) 1 d . U P B 1
H1A H 0.3352 0.6567 0.4857 0.026 Uiso 0.40(6) 1 calc R U P B 1
N1A N 0.3207(12) 0.564(3) 0.5392(16) 0.025(5) Uani 0.40(6) 1 d . U P B 1
C2A C 0.3139(18) 0.785(4) 0.520(2) 0.030(6) Uani 0.40(6) 1 d . U P B 1
C3A C 0.2960(14) 0.802(3) 0.5538(18) 0.038(7) Uani 0.40(6) 1 d . U P B 1
H3A H 0.2869 0.8820 0.5585 0.045 Uiso 0.40(6) 1 calc R U P B 1
C4A C 0.2919(19) 0.693(3) 0.581(2) 0.050(9) Uani 0.40(6) 1 d . U P B 1
H4A H 0.2807 0.7008 0.6065 0.060 Uiso 0.40(6) 1 calc R U P B 1
C5A C 0.3037(18) 0.573(3) 0.573(2) 0.043(8) Uani 0.40(6) 1 d . U P B 1
H5A H 0.2996 0.5006 0.5910 0.051 Uiso 0.40(6) 1 calc R U P B 1
C1B C 0.3363(13) 0.673(3) 0.524(2) 0.030(6) Uani 0.60(6) 1 d . U P B 2
H1B H 0.3444 0.6614 0.4949 0.036 Uiso 0.60(6) 1 calc R U P B 2
N1B N 0.3345(10) 0.5756(19) 0.5553(14) 0.035(4) Uani 0.60(6) 1 d . U P B 2
C2B C 0.3264(14) 0.791(3) 0.5338(19) 0.045(8) Uani 0.60(6) 1 d . U P B 2
C3B C 0.3178(15) 0.807(2) 0.5799(18) 0.056(7) Uani 0.60(6) 1 d . U P B 2
H3B H 0.3117 0.8886 0.5884 0.068 Uiso 0.60(6) 1 calc R U P B 2
C4B C 0.3181(15) 0.7061(17) 0.6126(18) 0.057(7) Uani 0.60(6) 1 d . U P B 2
H4B H 0.3124 0.7167 0.6445 0.069 Uiso 0.60(6) 1 calc R U P B 2
C5B C 0.3264(12) 0.5901(17) 0.6010(15) 0.044(5) Uani 0.60(6) 1 d . U P B 2
H5B H 0.3266 0.5196 0.6244 0.053 Uiso 0.60(6) 1 calc R U P B 2
C6 C 0.3083(5) 1.0022(9) 0.4937(6) 0.072(3) Uani 1 1 d . U . . .
H6A H 0.3085 1.0560 0.4620 0.108 Uiso 1 1 calc R U . . .
H6AB H 0.3294 1.0374 0.5404 0.108 Uiso 1 1 calc R U . . .
H6AC H 0.2763 0.9976 0.4785 0.108 Uiso 1 1 calc R U . . .
C7 C 0.3402(3) 0.4445(7) 0.5381(4) 0.0355(15) Uani 1 1 d . U . . .
H7A H 0.3371 0.4441 0.4957 0.043 Uiso 1 1 calc R U . B 1
H7AB H 0.3196 0.3769 0.5328 0.043 Uiso 1 1 calc R U . B 1
C8 C 0.3902(3) 0.4082(7) 0.5974(4) 0.0394(17) Uani 1 1 d D U . . .
H8A H 0.3951 0.4124 0.6412 0.047 Uiso 1 1 calc R U . . .
H8AB H 0.4120 0.4683 0.6005 0.047 Uiso 1 1 calc R U . . .
C9 C 0.4009(3) 0.2755(7) 0.5874(4) 0.0399(17) Uani 1 1 d D U . . .
H9A H 0.3793 0.2156 0.5851 0.048 Uiso 1 1 calc R U . . .
H9AB H 0.3951 0.2712 0.5430 0.048 Uiso 1 1 calc R U . . .
C10 C 0.4512(3) 0.2375(10) 0.6455(5) 0.061(3) Uani 1 1 d D U . . .
H10A H 0.4554 0.1488 0.6405 0.092 Uiso 1 1 calc R U . . .
H10B H 0.4581 0.2506 0.6899 0.092 Uiso 1 1 calc R U . . .
H10C H 0.4725 0.2885 0.6435 0.092 Uiso 1 1 calc R U . . .
C18A C 0.3964(7) 0.0834(19) 0.2798(12) 0.058(5) Uani 0.47(2) 1 d D U P C 1
H18A H 0.3997 -0.0012 0.2987 0.069 Uiso 0.47(2) 1 calc R U P C 1
H18B H 0.3670 0.0862 0.2314 0.069 Uiso 0.47(2) 1 calc R U P C 1
C19A C 0.4387(6) 0.1135(19) 0.2835(10) 0.058(6) Uani 0.47(2) 1 d D U P C 1
H19A H 0.4675 0.1208 0.3323 0.070 Uiso 0.47(2) 1 calc R U P C 1
H19B H 0.4336 0.1941 0.2600 0.070 Uiso 0.47(2) 1 calc R U P C 1
C20A C 0.4440(9) 0.007(2) 0.2479(13) 0.071(7) Uani 0.47(2) 1 d D U P C 1
H20A H 0.4731 0.0192 0.2544 0.106 Uiso 0.47(2) 1 calc R U P C 1
H20B H 0.4171 0.0074 0.1985 0.106 Uiso 0.47(2) 1 calc R U P C 1
H20C H 0.4454 -0.0732 0.2681 0.106 Uiso 0.47(2) 1 calc R U P C 1
C18B C 0.4212(8) 0.095(3) 0.3068(9) 0.086(8) Uani 0.53(2) 1 d D U P C 2
H18C H 0.4540 0.1226 0.3314 0.103 Uiso 0.53(2) 1 calc R U P C 2
H18D H 0.4217 0.0082 0.3214 0.103 Uiso 0.53(2) 1 calc R U P C 2
C19B C 0.3939(7) 0.100(3) 0.2292(9) 0.100(8) Uani 0.53(2) 1 d D U P C 2
H19C H 0.3950 0.1857 0.2153 0.120 Uiso 0.53(2) 1 calc R U P C 2
H19D H 0.3606 0.0775 0.2048 0.120 Uiso 0.53(2) 1 calc R U P C 2
C20B C 0.4158(10) 0.007(3) 0.2099(14) 0.127(12) Uani 0.53(2) 1 d D U P C 2
H20D H 0.3916 -0.0236 0.1628 0.191 Uiso 0.53(2) 1 calc R U P C 2
H20E H 0.4294 -0.0638 0.2421 0.191 Uiso 0.53(2) 1 calc R U P C 2
H20F H 0.4406 0.0493 0.2124 0.191 Uiso 0.53(2) 1 calc R U P C 2
O2 O 0.4608(2) 0.0012(7) 0.5442(3) 0.0679(18) Uani 1 1 d . U . . .
N2 N 0.4290(3) 0.1854(7) 0.3993(4) 0.0495(16) Uani 1 1 d . U . . .
C11 C 0.4280(3) 0.0940(9) 0.4347(5) 0.0488(19) Uani 1 1 d . U . . .
H11 H 0.4042 0.0315 0.4106 0.059 Uiso 1 1 calc R U . . .
C12 C 0.4609(3) 0.0886(8) 0.5059(5) 0.0481(19) Uani 1 1 d . U . . .
C13 C 0.4939(4) 0.1813(10) 0.5401(6) 0.070(3) Uani 1 1 d . U . . .
H13 H 0.5166 0.1814 0.5890 0.084 Uiso 1 1 calc R U . . .
C14 C 0.4932(4) 0.2759(10) 0.5007(7) 0.070(3) Uani 1 1 d . U . . .
H14 H 0.5164 0.3398 0.5242 0.084 Uiso 1 1 calc R U . . .
C15 C 0.4617(4) 0.2811(10) 0.4318(6) 0.063(2) Uani 1 1 d . U . . .
H15 H 0.4618 0.3474 0.4064 0.076 Uiso 1 1 calc R U . . .
C16 C 0.4221(4) -0.0899(11) 0.5107(5) 0.072(3) Uani 1 1 d . U . . .
H16A H 0.4272 -0.1470 0.5456 0.109 Uiso 1 1 calc R U . . .
H16B H 0.4210 -0.1380 0.4764 0.109 Uiso 1 1 calc R U . . .
H16C H 0.3923 -0.0453 0.4880 0.109 Uiso 1 1 calc R U . . .
C17 C 0.3957(4) 0.1852(9) 0.3240(5) 0.061(2) Uani 1 1 d D U . . .
H17A H 0.3987 0.2674 0.3088 0.073 Uiso 1 1 calc R U . C 1
H17B H 0.3639 0.1829 0.3106 0.073 Uiso 1 1 calc R U . C 1
N3 N 0.5479(10) 0.260(2) 0.3481(12) 0.127(10) Uani 0.5 1 d D U P D -1
C21 C 0.5269(10) 0.324(3) 0.3019(14) 0.096(8) Uani 0.5 1 d D U P D -1
C22 C 0.4995(15) 0.401(4) 0.2399(19) 0.17(2) Uani 0.5 1 d D U P D -1
H22A H 0.4880 0.3483 0.1997 0.249 Uiso 0.5 1 calc R U P D -1
H22B H 0.5192 0.4680 0.2438 0.249 Uiso 0.5 1 calc R U P D -1
H22C H 0.4727 0.4370 0.2342 0.249 Uiso 0.5 1 calc R U P D -1

loop_
_atom_site_aniso_label
_atom_site_aniso_U_11
_atom_site_aniso_U_22
_atom_site_aniso_U_33
_atom_site_aniso_U_23
_atom_site_aniso_U_13
_atom_site_aniso_U_12
I6A 0.0354(4) 0.0424(16) 0.0405(5) 0.0030(7) 0.0272(4) -0.0012(7)
I6B 0.0254(18) 0.046(10) 0.031(2) 0.010(3) 0.0203(16) 0.006(3)
I1 0.0348(2) 0.0175(2) 0.0308(2) 0.00208(17) 0.02107(18) 0.00152(17)
I2 0.0409(2) 0.0238(3) 0.0291(2) 0.00446(18) 0.02092(19) 0.00799(18)
I3 0.0380(2) 0.0181(2) 0.0289(2) 0.00184(17) 0.02413(18) 0.00019(17)
I4 0.0420(2) 0.0161(2) 0.0367(2) -0.00070(18) 0.03062(19) -0.00241(17)
I5 0.0554(3) 0.0260(3) 0.0374(2) 0.00269(19) 0.0372(2) 0.0027(2)
I7 0.0351(2) 0.0326(3) 0.0277(2) 0.00027(18) 0.02019(18) -0.00203(18)
Cu1 0.0386(5) 0.0197(6) 0.0338(5) -0.0002(4) 0.0246(4) 0.0001(4)
Cu2 0.0435(5) 0.0213(6) 0.0321(5) 0.0013(4) 0.0259(4) 0.0019(4)
Cu3 0.0452(5) 0.0194(6) 0.0366(5) -0.0026(4) 0.0306(5) -0.0028(4)
Cu4 0.0520(6) 0.0561(9) 0.0352(6) 0.0102(6) 0.0301(5) 0.0072(6)
Cu5 0.0411(6) 0.0704(9) 0.0358(6) 0.0123(6) 0.0280(5) 0.0041(6)
O1 0.097(4) 0.029(3) 0.067(4) 0.008(3) 0.068(4) 0.004(3)
C1A 0.024(19) 0.021(6) 0.014(13) -0.007(6) 0.009(15) -0.009(7)
N1A 0.031(11) 0.022(6) 0.017(10) -0.005(5) 0.013(9) -0.008(6)
C2A 0.047(15) 0.022(6) 0.019(11) 0.000(5) 0.021(12) -0.001(6)
C3A 0.063(16) 0.025(8) 0.036(13) 0.009(8) 0.037(14) 0.013(9)
C4A 0.10(2) 0.026(8) 0.058(18) 0.013(8) 0.06(2) 0.017(9)
C5A 0.07(2) 0.028(9) 0.050(17) 0.013(8) 0.051(18) 0.012(9)
C1B 0.034(17) 0.029(5) 0.029(13) 0.001(6) 0.021(14) -0.004(7)
N1B 0.048(11) 0.028(5) 0.036(9) 0.001(5) 0.030(9) -0.006(5)
C2B 0.08(2) 0.027(6) 0.056(14) 0.007(7) 0.057(17) 0.001(8)
C3B 0.11(2) 0.036(7) 0.067(13) 0.007(7) 0.075(16) 0.005(9)
C4B 0.11(2) 0.034(6) 0.072(14) 0.006(7) 0.082(16) 0.006(8)
C5B 0.070(14) 0.033(6) 0.048(10) 0.003(6) 0.046(11) -0.001(7)
C6 0.145(10) 0.030(4) 0.095(8) 0.013(4) 0.101(8) 0.009(5)
C7 0.054(4) 0.028(3) 0.036(3) 0.003(3) 0.033(3) 0.000(3)
C8 0.050(4) 0.033(4) 0.037(3) -0.003(3) 0.028(3) -0.008(3)
C9 0.049(4) 0.032(4) 0.042(4) 0.005(3) 0.030(3) 0.002(3)
C10 0.044(4) 0.062(7) 0.066(5) 0.013(5) 0.029(4) 0.009(4)
C18A 0.066(10) 0.052(11) 0.077(10) 0.005(9) 0.056(9) 0.012(8)
C19A 0.061(10) 0.070(13) 0.063(11) 0.011(9) 0.049(9) 0.018(8)
C20A 0.074(14) 0.087(15) 0.064(13) 0.019(11) 0.050(12) 0.037(12)
C18B 0.067(12) 0.119(18) 0.079(10) -0.031(10) 0.049(9) 0.001(12)
C19B 0.065(11) 0.17(2) 0.070(10) -0.045(10) 0.044(9) -0.028(12)
C20B 0.083(17) 0.21(3) 0.100(17) -0.066(18) 0.063(15) -0.025(17)
O2 0.075(4) 0.056(4) 0.053(3) -0.004(3) 0.031(3) -0.011(3)
N2 0.056(4) 0.041(4) 0.074(4) 0.003(3) 0.052(3) 0.009(3)
C11 0.044(4) 0.045(5) 0.060(4) -0.002(3) 0.034(3) -0.002(3)
C12 0.051(4) 0.029(4) 0.052(4) -0.006(3) 0.027(3) -0.001(3)
C13 0.055(5) 0.049(5) 0.081(5) -0.010(4) 0.030(4) -0.010(4)
C14 0.058(5) 0.044(5) 0.100(5) -0.006(4) 0.046(4) -0.009(4)
C15 0.065(5) 0.041(5) 0.099(5) 0.002(4) 0.059(4) 0.005(4)
C16 0.087(6) 0.065(7) 0.057(5) -0.011(5) 0.041(5) -0.024(6)
C17 0.092(6) 0.045(5) 0.076(4) 0.014(4) 0.067(4) 0.017(4)
N3 0.16(2) 0.075(16) 0.093(14) 0.007(12) 0.051(14) -0.018(15)
C21 0.107(18) 0.087(19) 0.104(15) 0.018(14) 0.072(14) 0.008(15)
C22 0.077(13) 0.21(3) 0.15(2) 0.10(3) 0.044(18) -0.03(3)

loop_
_atom_type_symbol
_atom_type_description
_atom_type_scat_dispersion_real
_atom_type_scat_dispersion_imag
_atom_type_scat_source
C C 0.0181 0.0091 'International Tables Vol C Tables 4.2.6.8 and 6.1.1.4'
H H 0.0000 0.0000 'International Tables Vol C Tables 4.2.6.8 and 6.1.1.4'
Cu Cu -1.9646 0.5888 'International Tables Vol C Tables 4.2.6.8 and 6.1.1.4'
I I -0.3257 6.8362 'International Tables Vol C Tables 4.2.6.8 and 6.1.1.4'
N N 0.0311 0.0180 'International Tables Vol C Tables 4.2.6.8 and 6.1.1.4'
O O 0.0492 0.0322 'International Tables Vol C Tables 4.2.6.8 and 6.1.1.4'

loop_
_geom_angle_atom_site_label_1
_geom_angle_atom_site_label_2
_geom_angle_atom_site_label_3
_geom_angle
_geom_angle_site_symmetry_1
_geom_angle_site_symmetry_3
Cu5 I6A Cu4 56.02(7) . .
Cu4 I6B Cu5 57.78(16) . .
Cu1 I1 Cu2 101.10(3) . .
Cu1 I1 Cu3 65.89(3) . 4
Cu2 I1 Cu3 63.42(3) . 4
Cu2 I2 Cu3 62.78(3) . 4
Cu2 I2 Cu5 69.35(3) . 4
Cu3 I2 Cu5 106.89(4) 4 4
Cu2 I2 Cu4 65.47(3) . 4
Cu3 I2 Cu4 58.85(3) 4 4
Cu5 I2 Cu4 52.19(3) 4 4
Cu2 I3 Cu1 63.39(3) . 4_545
Cu2 I3 Cu4 68.49(4) . 4
Cu1 I3 Cu4 104.46(3) 4_545 4
Cu2 I3 Cu5 66.38(3) . 4
Cu1 I3 Cu5 56.69(3) 4_545 4
Cu4 I3 Cu5 52.03(3) 4 4
Cu2 I4 Cu3 105.11(3) . .
Cu2 I4 Cu1 63.59(3) . 4_545
Cu3 I4 Cu1 65.49(3) . 4_545
Cu4 I5 Cu3 65.01(4) . .
Cu5 I7 Cu1 62.21(4) . 1_545
I1 Cu1 I7 104.31(4) . 1_565
I1 Cu1 Cu5 136.28(5) . 1_565
I7 Cu1 Cu5 56.64(3) 1_565 1_565
I1 Cu1 I4 111.94(4) . 4
I7 Cu1 I4 110.75(4) 1_565 4
Cu5 Cu1 I4 111.69(5) 1_565 4
I1 Cu1 I3 102.20(4) . 4
I7 Cu1 I3 118.98(4) 1_565 4
Cu5 Cu1 I3 66.18(3) 1_565 4
I4 Cu1 I3 108.30(4) 4 4
I1 Cu1 Cu2 143.23(5) . 4
I7 Cu1 Cu2 112.36(4) 1_565 4
Cu5 Cu1 Cu2 67.88(4) 1_565 4
I4 Cu1 Cu2 57.47(3) 4 4
I3 Cu1 Cu2 57.55(3) 4 4
I1 Cu1 Cu3 57.62(3) . 4
I7 Cu1 Cu3 136.64(4) 1_565 4
Cu5 Cu1 Cu3 162.92(5) 1_565 4
I4 Cu1 Cu3 56.65(3) 4 4
I3 Cu1 Cu3 103.92(4) 4 4
Cu2 Cu1 Cu3 95.11(4) 4 4
I1 Cu2 I4 110.70(4) . .
I1 Cu2 I3 102.73(3) . .
I4 Cu2 I3 110.91(4) . .
I1 Cu2 I2 114.41(4) . .
I4 Cu2 I2 106.71(4) . .
I3 Cu2 I2 111.45(4) . .
I1 Cu2 Cu3 58.88(3) . 4
I4 Cu2 Cu3 144.20(5) . 4
I3 Cu2 Cu3 104.88(4) . 4
I2 Cu2 Cu3 59.09(3) . 4
I1 Cu2 Cu1 144.97(5) . 4_545
I4 Cu2 Cu1 58.94(3) . 4_545
I3 Cu2 Cu1 59.06(3) . 4_545
I2 Cu2 Cu1 100.47(4) . 4_545
Cu3 Cu2 Cu1 149.55(5) 4 4_545
I1 Cu2 Cu4 99.07(4) . 4
I4 Cu2 Cu4 150.05(5) . 4
I3 Cu2 Cu4 57.16(3) . 4
I2 Cu2 Cu4 61.52(3) . 4
Cu3 Cu2 Cu4 56.63(4) 4 4
Cu1 Cu2 Cu4 94.57(4) 4_545 4
I5 Cu3 I4 107.24(4) . .
I5 Cu3 I1 109.75(4) . 4_545
I4 Cu3 I1 112.02(4) . 4_545
I5 Cu3 I2 113.34(4) . 4_545
I4 Cu3 I2 101.77(4) . 4_545
I1 Cu3 I2 112.42(4) 4_545 4_545
I5 Cu3 Cu4 55.66(3) . .
I4 Cu3 Cu4 142.71(5) . .
I1 Cu3 Cu4 105.18(4) 4_545 .
I2 Cu3 Cu4 64.90(3) 4_545 .
I5 Cu3 Cu2 114.05(4) . 4_545
I4 Cu3 Cu2 138.49(4) . 4_545
I1 Cu3 Cu2 57.71(3) 4_545 4_545
I2 Cu3 Cu2 58.13(3) 4_545 4_545
Cu4 Cu3 Cu2 66.15(4) . 4_545
I5 Cu3 Cu1 138.73(4) . 4_545
I4 Cu3 Cu1 57.87(3) . 4_545
I1 Cu3 Cu1 56.48(3) 4_545 4_545
I2 Cu3 Cu1 107.59(4) 4_545 4_545
Cu4 Cu3 Cu1 157.47(5) . 4_545
Cu2 Cu3 Cu1 91.66(4) 4_545 4_545
I6B Cu4 Cu5 65.2(4) . .
I6B Cu4 I5 117.1(5) . .
Cu5 Cu4 I5 168.33(7) . .
Cu5 Cu4 I6A 60.64(7) . .
I5 Cu4 I6A 123.91(9) . .
I6B Cu4 I3 108.5(9) . 4_545
Cu5 Cu4 I3 68.00(4) . 4_545
I5 Cu4 I3 119.39(5) . 4_545
I6A Cu4 I3 97.23(13) . 4_545
I6B Cu4 Cu3 143.0(9) . .
Cu5 Cu4 Cu3 111.36(5) . .
I5 Cu4 Cu3 59.32(3) . .
I6A Cu4 Cu3 153.18(11) . .
I3 Cu4 Cu3 103.02(4) 4_545 .
I6B Cu4 I2 98.1(5) . 4_545
Cu5 Cu4 I2 59.66(4) . 4_545
I5 Cu4 I2 108.91(5) . 4_545
I6A Cu4 I2 102.76(6) . 4_545
I3 Cu4 I2 101.43(4) 4_545 4_545
Cu3 Cu4 I2 56.24(3) . 4_545
I6B Cu4 Cu2 131.7(3) . 4_545
Cu5 Cu4 Cu2 66.54(4) . 4_545
I5 Cu4 Cu2 109.42(5) . 4_545
I6A Cu4 Cu2 126.61(9) . 4_545
I3 Cu4 Cu2 54.36(3) 4_545 4_545
Cu3 Cu4 Cu2 57.23(4) . 4_545
I2 Cu4 Cu2 53.01(3) 4_545 4_545
Cu4 Cu5 I7 172.89(6) . .
Cu4 Cu5 I6A 63.34(12) . .
I7 Cu5 I6A 123.09(13) . .
Cu4 Cu5 I6B 57.0(3) . .
I7 Cu5 I6B 130.0(3) . .
Cu4 Cu5 Cu1 112.14(6) . 1_545
I7 Cu5 Cu1 61.15(3) . 1_545
I6A Cu5 Cu1 140.52(13) . 1_545
I6B Cu5 Cu1 150.2(7) . 1_545
Cu4 Cu5 I2 68.15(4) . 4_545
I7 Cu5 I2 109.95(5) . 4_545
I6A Cu5 I2 110.47(16) . 4_545
I6B Cu5 I2 98.5(8) . 4_545
Cu1 Cu5 I2 102.19(4) 1_545 4_545
Cu4 Cu5 I3 59.97(4) . 4_545
I7 Cu5 I3 114.72(5) . 4_545
I6A Cu5 I3 94.12(5) . 4_545
I6B Cu5 I3 97.8(4) . 4_545
Cu1 Cu5 I3 57.13(3) 1_545 4_545
I2 Cu5 I3 101.70(4) 4_545 4_545
C2B O1 C6 119.1(15) . .
C2A O1 C6 116(2) . .
N1A C1A C2A 123(4) . .
N1A C1A H1A 118.7 . .
C2A C1A H1A 118.7 . .
C5A N1A C1A 120(3) . .
C5A N1A C7 120(2) . .
C1A N1A C7 119(3) . .
O1 C2A C3A 125(3) . .
O1 C2A C1A 114(3) . .
C3A C2A C1A 120(3) . .
C2A C3A C4A 116(3) . .
C2A C3A H3A 122.1 . .
C4A C3A H3A 122.1 . .
C3A C4A C5A 123(2) . .
C3A C4A H4A 118.5 . .
C5A C4A H4A 118.5 . .
N1A C5A C4A 118(2) . .
N1A C5A H5A 121.1 . .
C4A C5A H5A 121.1 . .
N1B C1B C2B 119(2) . .
N1B C1B H1B 120.3 . .
C2B C1B H1B 120.3 . .
C1B N1B C5B 122(2) . .
C1B N1B C7 119.2(19) . .
C5B N1B C7 119.0(16) . .
O1 C2B C1B 114(2) . .
O1 C2B C3B 126(2) . .
C1B C2B C3B 119(2) . .
C4B C3B C2B 118.8(19) . .
C4B C3B H3B 120.6 . .
C2B C3B H3B 120.6 . .
C5B C4B C3B 121.4(16) . .
C5B C4B H4B 119.3 . .
C3B C4B H4B 119.3 . .
C4B C5B N1B 118.9(15) . .
C4B C5B H5B 120.5 . .
N1B C5B H5B 120.5 . .
O1 C6 H6A 109.5 . .
O1 C6 H6AB 109.5 . .
H6A C6 H6AB 109.5 . .
O1 C6 H6AC 109.5 . .
H6A C6 H6AC 109.5 . .
H6AB C6 H6AC 109.5 . .
N1A C7 C8 120.5(14) . .
C8 C7 N1B 105.0(13) . .
N1A C7 H7A 107.2 . .
C8 C7 H7A 107.2 . .
N1A C7 H7AB 107.2 . .
C8 C7 H7AB 107.2 . .
H7A C7 H7AB 106.8 . .
C7 C8 C9 110.8(6) . .
C7 C8 H8A 109.5 . .
C9 C8 H8A 109.5 . .
C7 C8 H8AB 109.5 . .
C9 C8 H8AB 109.5 . .
H8A C8 H8AB 108.1 . .
C10 C9 C8 112.0(7) . .
C10 C9 H9A 109.2 . .
C8 C9 H9A 109.2 . .
C10 C9 H9AB 109.2 . .
C8 C9 H9AB 109.2 . .
H9A C9 H9AB 107.9 . .
C9 C10 H10A 109.5 . .
C9 C10 H10B 109.5 . .
H10A C10 H10B 109.5 . .
C9 C10 H10C 109.5 . .
H10A C10 H10C 109.5 . .
H10B C10 H10C 109.5 . .
C19A C18A C17 106.4(13) . .
C19A C18A H18A 110.4 . .
C17 C18A H18A 110.4 . .
C19A C18A H18B 110.4 . .
C17 C18A H18B 110.4 . .
H18A C18A H18B 108.6 . .
C18A C19A C20A 107.9(13) . .
C18A C19A H19A 110.1 . .
C20A C19A H19A 110.1 . .
C18A C19A H19B 110.1 . .
C20A C19A H19B 110.1 . .
H19A C19A H19B 108.4 . .
C19A C20A H20A 109.5 . .
C19A C20A H20B 109.5 . .
H20A C20A H20B 109.5 . .
C19A C20A H20C 109.5 . .
H20A C20A H20C 109.5 . .
H20B C20A H20C 109.5 . .
C19B C18B C17 107.4(14) . .
C19B C18B H18C 110.2 . .
C17 C18B H18C 110.2 . .
C19B C18B H18D 110.2 . .
C17 C18B H18D 110.2 . .
H18C C18B H18D 108.5 . .
C18B C19B C20B 109.0(15) . .
C18B C19B H19C 109.9 . .
C20B C19B H19C 109.9 . .
C18B C19B H19D 109.9 . .
C20B C19B H19D 109.9 . .
H19C C19B H19D 108.3 . .
C19B C20B H20D 109.5 . .
C19B C20B H20E 109.5 . .
H20D C20B H20E 109.5 . .
C19B C20B H20F 109.5 . .
H20D C20B H20F 109.5 . .
H20E C20B H20F 109.5 . .
C12 O2 C16 119.5(7) . .
C11 N2 C15 121.9(9) . .
C11 N2 C17 120.1(8) . .
C15 N2 C17 118.0(8) . .
N2 C11 C12 121.0(8) . .
N2 C11 H11 119.5 . .
C12 C11 H11 119.5 . .
O2 C12 C13 117.3(9) . .
O2 C12 C11 123.7(8) . .
C13 C12 C11 118.9(9) . .
C12 C13 C14 117.9(11) . .
C12 C13 H13 121.0 . .
C14 C13 H13 121.0 . .
C15 C14 C13 123.5(10) . .
C15 C14 H14 118.2 . .
C13 C14 H14 118.2 . .
C14 C15 N2 116.7(10) . .
C14 C15 H15 121.7 . .
N2 C15 H15 121.7 . .
O2 C16 H16A 109.5 . .
O2 C16 H16B 109.5 . .
H16A C16 H16B 109.5 . .
O2 C16 H16C 109.5 . .
H16A C16 H16C 109.5 . .
H16B C16 H16C 109.5 . .
N2 C17 C18A 122.5(12) . .
N2 C17 C18B 101.1(9) . .
N2 C17 H17A 106.7 . .
C18A C17 H17A 106.7 . .
N2 C17 H17B 106.7 . .
C18A C17 H17B 106.7 . .
H17A C17 H17B 106.6 . .
N3 C21 C22 176(4) . .
C21 C22 H22A 109.5 . .
C21 C22 H22B 109.5 . .
H22A C22 H22B 109.5 . .
C21 C22 H22C 109.5 . .
H22A C22 H22C 109.5 . .
H22B C22 H22C 109.5 . .

loop_
_geom_bond_atom_site_label_1
_geom_bond_atom_site_label_2
_geom_bond_distance
_geom_bond_site_symmetry_2
I6A Cu5 2.6177(17) .
I6A Cu4 2.684(4) .
I6B Cu4 2.468(9) .
I6B Cu5 2.673(11) .
I1 Cu1 2.6315(11) .
I1 Cu2 2.6322(11) .
I1 Cu3 2.6656(11) 4
I2 Cu2 2.6592(11) .
I2 Cu3 2.6867(11) 4
I2 Cu5 2.7211(14) 4
I2 Cu4 2.9264(13) 4
I3 Cu2 2.6459(11) .
I3 Cu1 2.6893(10) 4_545
I3 Cu4 2.7353(14) 4
I3 Cu5 2.9294(13) 4
I4 Cu2 2.6391(10) .
I4 Cu3 2.6449(11) .
I4 Cu1 2.6814(10) 4_545
I5 Cu4 2.5195(12) .
I5 Cu3 2.6243(10) .
I7 Cu5 2.5266(11) .
I7 Cu1 2.6495(10) 1_545
Cu1 I7 2.6495(10) 1_565
Cu1 Cu5 2.6760(15) 1_565
Cu1 I4 2.6813(10) 4
Cu1 I3 2.6893(10) 4
Cu1 Cu2 2.8035(14) 4
Cu1 Cu3 2.8810(14) 4
Cu2 Cu3 2.7846(14) 4
Cu2 Cu1 2.8035(14) 4_545
Cu2 Cu4 3.0290(15) 4
Cu3 I1 2.6656(11) 4_545
Cu3 I2 2.6867(11) 4_545
Cu3 Cu4 2.7657(16) .
Cu3 Cu2 2.7846(14) 4_545
Cu3 Cu1 2.8812(14) 4_545
Cu4 Cu5 2.4907(15) .
Cu4 I3 2.7354(14) 4_545
Cu4 I2 2.9265(13) 4_545
Cu4 Cu2 3.0290(15) 4_545
Cu5 Cu1 2.6759(15) 1_545
Cu5 I2 2.7211(14) 4_545
Cu5 I3 2.9294(13) 4_545
O1 C2B 1.33(3) .
O1 C2A 1.36(4) .
O1 C6 1.436(11) .
C1A N1A 1.35(4) .
C1A C2A 1.38(4) .
C1A H1A 0.9500 .
N1A C5A 1.34(3) .
N1A C7 1.47(3) .
C2A C3A 1.37(4) .
C3A C4A 1.40(3) .
C3A H3A 0.9500 .
C4A C5A 1.41(3) .
C4A H4A 0.9500 .
C5A H5A 0.9500 .
C1B N1B 1.33(3) .
C1B C2B 1.38(3) .
C1B H1B 0.9500 .
N1B C5B 1.36(2) .
N1B C7 1.52(2) .
C2B C3B 1.38(3) .
C3B C4B 1.35(2) .
C3B H3B 0.9500 .
C4B C5B 1.35(2) .
C4B H4B 0.9500 .
C5B H5B 0.9500 .
C6 H6A 0.9800 .
C6 H6AB 0.9800 .
C6 H6AC 0.9800 .
C7 C8 1.509(11) .
C7 H7A 0.9900 .
C7 H7AB 0.9900 .
C8 C9 1.532(10) .
C8 H8A 0.9900 .
C8 H8AB 0.9900 .
C9 C10 1.514(10) .
C9 H9A 0.9900 .
C9 H9AB 0.9900 .
C10 H10A 0.9800 .
C10 H10B 0.9800 .
C10 H10C 0.9800 .
C18A C19A 1.528(13) .
C18A C17 1.562(15) .
C18A H18A 0.9900 .
C18A H18B 0.9900 .
C19A C20A 1.529(13) .
C19A H19A 0.9900 .
C19A H19B 0.9900 .
C20A H20A 0.9800 .
C20A H20B 0.9800 .
C20A H20C 0.9800 .
C18B C19B 1.519(13) .
C18B C17 1.582(15) .
C18B H18C 0.9900 .
C18B H18D 0.9900 .
C19B C20B 1.535(13) .
C19B H19C 0.9900 .
C19B H19D 0.9900 .
C20B H20D 0.9800 .
C20B H20E 0.9800 .
C20B H20F 0.9800 .
O2 C12 1.338(11) .
O2 C16 1.470(12) .
N2 C11 1.334(11) .
N2 C15 1.382(12) .
N2 C17 1.457(13) .
C11 C12 1.383(13) .
C11 H11 0.9500 .
C12 C13 1.367(13) .
C13 C14 1.398(16) .
C13 H13 0.9500 .
C14 C15 1.338(16) .
C14 H14 0.9500 .
C15 H15 0.9500 .
C16 H16A 0.9800 .
C16 H16B 0.9800 .
C16 H16C 0.9800 .
C17 H17A 0.9900 .
C17 H17B 0.9900 .
N3 C21 1.132(17) .
C21 C22 1.450(19) .
C22 H22A 0.9800 .
C22 H22B 0.9800 .
C22 H22C 0.9800 .

loop_
_geom_hbond_atom_site_label_D
_geom_hbond_atom_site_label_H
_geom_hbond_atom_site_label_A
_geom_hbond_distance_DH
_geom_hbond_distance_HA
_geom_hbond_distance_DA
_geom_hbond_angle_DHA
_geom_hbond_site_symmetry_A
C1A H1A I7 0.95 3.25 4.11(5) 152.0 .
C4A H4A I3 0.95 3.13 3.84(2) 133.2 7_566
C4A H4A I4 0.95 3.15 3.94(3) 141.5 6_576
C5A H5A I5 0.95 3.15 4.03(3) 154.8 6_566
C1B H1B I4 0.95 3.24 3.68(4) 110.1 4_545
C1B H1B I7 0.95 3.14 4.00(3) 151.6 .
C4B H4B I3 0.95 3.07 3.802(16) 135.4 7_566
C4B H4B I4 0.95 3.29 4.03(2) 136.7 6_576
C6 H6A I1 0.98 2.99 3.968(9) 178.7 .
C6 H6AB I5 0.98 3.27 3.906(10) 123.9 6_576
C7 H7A I7 0.99 3.20 3.965(7) 135.3 .
C7 H7AB I5 0.99 3.13 3.990(7) 145.5 6_566
C18A H18A I2 0.99 3.24 3.981(19) 132.6 4_535
C11 H11 I2 0.95 3.01 3.945(9) 169.0 4_535
C13 H13 I6A 0.95 3.23 3.930(11) 132.1 5_666
C13 H13 I6B 0.95 2.96 3.74(2) 140.9 5_666
C14 H14 I7 0.95 3.08 3.899(10) 146.1 5_666
C16 H16A N3 0.98 2.50 3.47(3) 168.2 5_656
C16 H16B I2 0.98 3.21 3.876(10) 126.7 4_535
C17 H17B I1 0.99 3.08 3.909(9) 142.4 1_545
